data_7153484
loop_
_publ_author_name
'Arai, Midori A.'
'Hanazawa, Shuwa'
'Uchino, Yujiro'
'Li, Xiaofan'
'Ishibashi, Masami'

_publ_section_title
;
 Total synthesis and evaluation of Wnt signal inhibition of melleumin A
 and B, and their derivatives.
;
_journal_issue 23
_journal_name_full 'Organic &amp; biomolecular chemistry'
_journal_page_first 5285
_journal_page_last 5293
_journal_paper_doi 10.1039/c0ob00352b
_journal_volume 8
_journal_year 2010
_chemical_formula_sum 'C25 H29 N3 O8'
_chemical_formula_weight 499.51
_chemical_name_common 'melleumin A'
_chemical_name_systematic
;
melleumin A
;
_space_group_IT_number 4
_symmetry_space_group_name_Hall 'P 2yb'
_symmetry_space_group_name_H-M 'P 1 21 1'
_atom_sites_solution_hydrogens geom
_atom_sites_solution_primary direct
_atom_sites_solution_secondary difmap
_audit_creation_method SHELXL-97
_cell_angle_alpha 90.00
_cell_angle_beta 96.705(2)
_cell_angle_gamma 90.00
_cell_formula_units_Z 2
_cell_length_a 10.9532(17)
_cell_length_b 7.9598(13)
_cell_length_c 17.259(3)
_cell_measurement_reflns_used 2341
_cell_measurement_temperature 298
_cell_measurement_theta_max 27.94
_cell_measurement_theta_min 2.51
_cell_volume 1494.4(4)
_computing_structure_refinement 'SHELXL-97 (Sheldrick, 2008)'
_computing_structure_solution 'SHELXS-97 (Sheldrick, 2008)'
_diffrn_ambient_temperature 298
_diffrn_detector_area_resol_mean 8.333
_diffrn_measured_fraction_theta_full 0.995
_diffrn_measured_fraction_theta_max 0.995
_diffrn_measurement_device_type 'CCD area detector'
_diffrn_measurement_method 'phi and omega scans'
_diffrn_radiation_monochromator graphite
_diffrn_radiation_source 'fine-focus sealed tube'
_diffrn_radiation_type MoK\a
_diffrn_radiation_wavelength 0.71073
_diffrn_reflns_av_R_equivalents 0.0250
_diffrn_reflns_av_sigmaI/netI 0.0410
_diffrn_reflns_limit_h_max 10
_diffrn_reflns_limit_h_min -7
_diffrn_reflns_limit_k_max 7
_diffrn_reflns_limit_k_min -7
_diffrn_reflns_limit_l_max 15
_diffrn_reflns_limit_l_min -15
_diffrn_reflns_number 3934
_diffrn_reflns_theta_full 19.09
_diffrn_reflns_theta_max 19.09
_diffrn_reflns_theta_min 1.19
_exptl_absorpt_coefficient_mu 0.084
_exptl_absorpt_correction_T_max 0.9039
_exptl_absorpt_correction_T_min 0.8988
_exptl_absorpt_correction_type empirical
_exptl_absorpt_process_details
;
SADABS Sheldrick 1996
;
_exptl_crystal_colour colourless
_exptl_crystal_density_diffrn 1.110
_exptl_crystal_density_meas 0
_exptl_crystal_density_method 'not measured'
_exptl_crystal_description needle
_exptl_crystal_F_000 528
_exptl_crystal_size_max 0.45
_exptl_crystal_size_mid 0.20
_exptl_crystal_size_min 0.15
_refine_diff_density_max 1.165
_refine_diff_density_min -0.313
_refine_diff_density_rms 0.123
_refine_ls_abs_structure_details 'Flack H D (1983), Acta Cryst. A39, 876-881'
_refine_ls_abs_structure_Flack 0(3)
_refine_ls_extinction_coef 0.064(9)
_refine_ls_extinction_expression Fc^*^=kFc[1+0.001xFc^2^\l^3^/sin(2\q)]^-1/4^
_refine_ls_extinction_method SHELXL
_refine_ls_goodness_of_fit_ref 0.929
_refine_ls_hydrogen_treatment mixed
_refine_ls_matrix_type full
_refine_ls_number_parameters 396
_refine_ls_number_reflns 2341
_refine_ls_number_restraints 1
_refine_ls_restrained_S_all 0.929
_refine_ls_R_factor_all 0.0761
_refine_ls_R_factor_gt 0.0693
_refine_ls_shift/su_max 13.491
_refine_ls_shift/su_mean 0.075
_refine_ls_structure_factor_coef Fsqd
_refine_ls_weighting_details 'calc w=1/[\s^2^(Fo^2^)+(0.1540P)^2^+3.8047P] where P=(Fo^2^+2Fc^2^)/3'
_refine_ls_weighting_scheme calc
_refine_ls_wR_factor_gt 0.1875
_refine_ls_wR_factor_ref 0.1984
_reflns_number_gt 2152
_reflns_number_total 2341
_reflns_threshold_expression >2sigma(I)
_cod_data_source_file c0ob00352b.txt
_cod_data_source_block midori004_p21
_cod_database_code 7153484

loop_
_symmetry_equiv_pos_as_xyz
'x, y, z'
'-x, y+1/2, -z'

loop_
_atom_site_label
_atom_site_type_symbol
_atom_site_fract_x
_atom_site_fract_y
_atom_site_fract_z
_atom_site_U_iso_or_equiv
_atom_site_adp_type
_atom_site_occupancy
_atom_site_symmetry_multiplicity
_atom_site_calc_flag
_atom_site_refinement_flags
O4 O 0.7160(6) 0.5044(8) 0.5290(3) 0.0392(16) Uani 1 1 d .
O2 O 0.4712(5) 1.0645(8) 0.5824(3) 0.0428(18) Uani 1 1 d .
H2 H 0.4244 1.0648 0.5417 0.064 Uiso 1 1 calc R
O1 O 0.8463(6) 1.0997(8) 0.4825(3) 0.0431(17) Uani 1 1 d .
O5 O 0.7489(5) 0.8553(7) 0.4519(3) 0.0326(15) Uani 1 1 d .
O7 O 0.9624(6) 0.3957(7) 0.3401(3) 0.0450(18) Uani 1 1 d .
N2 N 0.8956(6) 0.6007(9) 0.5855(4) 0.0340(19) Uani 1 1 d .
H2A H 0.9703 0.6273 0.5802 0.041 Uiso 1 1 calc R
N1 N 0.7648(6) 0.8746(10) 0.6501(4) 0.0330(19) Uani 1 1 d .
H1 H 0.8368 0.9050 0.6403 0.040 Uiso 1 1 calc R
N3 N 0.7913(6) 0.5012(9) 0.3839(4) 0.0316(19) Uani 1 1 d .
H3 H 0.7125 0.5093 0.3775 0.038 Uiso 1 1 calc R
C4 C 0.6657(7) 1.0023(11) 0.6468(5) 0.033(2) Uani 1 1 d .
H4 H 0.6149 0.9736 0.6880 0.040 Uiso 1 1 calc R
C18 C 0.8491(9) 0.3972(11) 0.3366(5) 0.032(2) Uani 1 1 d .
C20 C 0.6522(8) 0.2437(13) 0.2871(6) 0.043(3) Uani 1 1 d .
H20 H 0.6156 0.2750 0.3309 0.052 Uiso 1 1 calc R
C1 C 0.7528(9) 1.0142(14) 0.4768(5) 0.032(2) Uani 1 1 d .
C6 C 0.8549(7) 0.5998(12) 0.6629(5) 0.034(2) Uani 1 1 d .
H6A H 0.9221 0.6360 0.7008 0.040 Uiso 1 1 calc R
H6B H 0.8333 0.4859 0.6760 0.040 Uiso 1 1 calc R
C3 C 0.5832(7) 0.9872(11) 0.5695(5) 0.031(2) Uani 1 1 d .
H3A H 0.5685 0.8682 0.5572 0.037 Uiso 1 1 calc R
C13 C 0.6798(9) 1.2759(12) 0.7985(6) 0.043(3) Uani 1 1 d .
H13 H 0.6009 1.3048 0.7769 0.051 Uiso 1 1 calc R
O6 O 0.8618(7) 1.3005(11) 0.9876(4) 0.074(2) Uani 1 1 d .
H6 H 0.9321 1.2680 1.0013 0.111 Uiso 1 1 calc R
C8 C 0.8613(7) 0.5971(11) 0.4444(5) 0.030(2) Uani 1 1 d .
H8 H 0.9466 0.5582 0.4471 0.036 Uiso 1 1 calc R
C2 C 0.6315(7) 1.0755(11) 0.4989(5) 0.032(2) Uani 1 1 d .
H2B H 0.5701 1.0628 0.4540 0.038 Uiso 1 1 calc R
H2C H 0.6389 1.1947 0.5104 0.038 Uiso 1 1 calc R
C16 C 0.9121(9) 1.1925(13) 0.8634(6) 0.046(3) Uani 1 1 d .
H16 H 0.9918 1.1659 0.8845 0.056 Uiso 1 1 calc R
C12 C 0.7599(8) 1.2041(10) 0.7511(5) 0.031(2) Uani 1 1 d .
C11 C 0.7175(8) 1.1754(11) 0.6655(5) 0.037(2) Uani 1 1 d .
H11A H 0.7866 1.1936 0.6361 0.045 Uiso 1 1 calc R
H11B H 0.6552 1.2582 0.6484 0.045 Uiso 1 1 calc R
C9 C 0.8624(7) 0.7873(11) 0.4285(5) 0.031(2) Uani 1 1 d .
H9 H 0.9321 0.8376 0.4611 0.038 Uiso 1 1 calc R
C7 C 0.8182(9) 0.5608(10) 0.5226(6) 0.032(2) Uani 1 1 d .
O8 O 0.5620(8) 0.0207(15) 0.1081(6) 0.107(4) Uani 1 1 d .
C21 C 0.5889(10) 0.1480(16) 0.2308(7) 0.066(4) Uani 1 1 d .
H21 H 0.5102 0.1109 0.2372 0.079 Uiso 1 1 calc R
C15 C 0.8309(10) 1.2639(12) 0.9110(6) 0.045(3) Uani 1 1 d .
C22 C 0.6406(13) 0.105(2) 0.1643(8) 0.084(4) Uani 1 1 d .
C19 C 0.7735(8) 0.2957(12) 0.2792(5) 0.035(2) Uani 1 1 d .
C17 C 0.8754(8) 1.1613(12) 0.7858(6) 0.039(2) Uani 1 1 d .
H17 H 0.9301 1.1099 0.7559 0.047 Uiso 1 1 calc R
C5 C 0.7458(9) 0.7128(12) 0.6679(5) 0.031(2) Uani 1 1 d .
C24 C 0.8248(9) 0.2412(14) 0.2131(6) 0.055(3) Uani 1 1 d .
H24 H 0.9061 0.2681 0.2080 0.066 Uiso 1 1 calc R
C10 C 0.8722(8) 0.8309(12) 0.3444(5) 0.044(2) Uani 1 1 d .
H10A H 0.8719 0.9508 0.3384 0.065 Uiso 1 1 calc R
H10B H 0.8035 0.7838 0.3119 0.065 Uiso 1 1 calc R
H10C H 0.9472 0.7859 0.3294 0.065 Uiso 1 1 calc R
C25 C 0.6094(14) -0.008(3) 0.0343(9) 0.130(6) Uani 1 1 d .
H25A H 0.5496 -0.0690 0.0000 0.195 Uiso 1 1 calc R
H25B H 0.6838 -0.0727 0.0429 0.195 Uiso 1 1 calc R
H25C H 0.6261 0.0975 0.0110 0.195 Uiso 1 1 calc R
C23 C 0.7592(10) 0.1498(19) 0.1561(7) 0.083(5) Uani 1 1 d .
H23 H 0.7945 0.1177 0.1120 0.100 Uiso 1 1 calc R
C14 C 0.7144(10) 1.3054(13) 0.8770(6) 0.050(3) Uani 1 1 d .
H14 H 0.6586 1.3536 0.9072 0.060 Uiso 1 1 calc R
C27 C 0.8557(13) 0.7364(19) 0.8839(8) 0.095(8) Uani 1.00(5) 1 d .
O10 O 0.614(5) 0.83(2) 0.138(7) 0.9(2) Uani 0.50 1 d P
C28 C 0.7723(10) 0.5802(16) 0.0594(6) 0.072(6) Uani 1.00(4) 1 d .
C29 C 0.748(2) 0.633(4) 0.1390(13) 0.117(14) Uani 0.68(5) 1 d P
O9 O 0.7203(11) 0.8024(18) 0.8752(7) 0.135(4) Uani 1 1 d .
O3 O 0.6466(6) 0.6614(8) 0.6850(4) 0.0496(18) Uani 1 1 d .
C26 C 0.9027(13) 0.746(3) 0.9643(10) 0.141(11) Uani 1.00(5) 1 d .
O11 O 0.6283(19) 0.595(3) 0.1542(16) 0.141(15) Uani 0.51(4) 1 d P

loop_
_atom_site_aniso_label
_atom_site_aniso_U_11
_atom_site_aniso_U_22
_atom_site_aniso_U_33
_atom_site_aniso_U_23
_atom_site_aniso_U_13
_atom_site_aniso_U_12
O4 0.029(4) 0.041(4) 0.047(4) -0.001(3) 0.002(3) -0.008(3)
O2 0.020(3) 0.065(5) 0.045(4) -0.003(3) 0.009(3) 0.009(3)
O1 0.028(4) 0.040(4) 0.063(4) -0.004(3) 0.009(3) -0.001(4)
O5 0.022(3) 0.029(4) 0.049(4) -0.003(3) 0.013(3) 0.001(3)
O7 0.020(4) 0.056(5) 0.060(4) -0.011(3) 0.010(3) 0.002(3)
N2 0.024(4) 0.036(4) 0.043(5) 0.001(4) 0.011(4) 0.003(4)
N1 0.024(4) 0.032(5) 0.045(5) 0.007(4) 0.012(3) 0.002(4)
N3 0.019(4) 0.039(5) 0.037(5) -0.008(4) 0.006(4) 0.002(4)
C4 0.019(5) 0.040(7) 0.043(6) 0.010(5) 0.015(4) 0.007(5)
C18 0.028(7) 0.036(6) 0.033(6) 0.008(5) 0.005(5) -0.001(6)
C20 0.037(7) 0.059(7) 0.036(6) -0.018(5) 0.016(5) -0.013(5)
C1 0.028(6) 0.038(7) 0.030(5) 0.003(5) 0.002(4) -0.004(6)
C6 0.032(5) 0.030(5) 0.039(6) 0.006(5) 0.004(4) 0.000(5)
C3 0.012(5) 0.035(5) 0.047(6) 0.001(5) 0.012(5) 0.004(4)
C13 0.032(6) 0.042(6) 0.053(8) 0.006(6) 0.003(6) 0.008(5)
O6 0.074(5) 0.100(6) 0.044(5) -0.022(4) -0.007(4) 0.019(5)
C8 0.014(5) 0.033(6) 0.046(6) -0.001(5) 0.012(4) 0.004(4)
C2 0.019(5) 0.031(6) 0.047(6) 0.003(5) 0.008(4) 0.009(4)
C16 0.036(6) 0.051(6) 0.052(7) -0.001(6) 0.006(6) -0.004(5)
C12 0.034(6) 0.023(5) 0.036(6) 0.000(5) 0.005(5) -0.008(4)
C11 0.032(5) 0.033(6) 0.049(7) 0.006(5) 0.014(4) -0.003(5)
C9 0.021(5) 0.032(6) 0.044(6) -0.002(4) 0.015(4) -0.001(4)
C7 0.025(6) 0.017(5) 0.051(7) -0.006(4) -0.003(6) 0.003(5)
O8 0.068(6) 0.160(10) 0.100(7) -0.075(7) 0.042(5) -0.027(6)
C21 0.042(6) 0.092(10) 0.069(8) -0.041(8) 0.029(7) -0.011(7)
C15 0.045(7) 0.040(6) 0.049(8) -0.007(5) -0.002(6) -0.008(5)
C22 0.072(10) 0.109(11) 0.073(9) -0.061(9) 0.023(8) -0.041(9)
C19 0.027(6) 0.041(6) 0.038(6) -0.003(5) 0.013(5) -0.006(5)
C17 0.032(6) 0.038(6) 0.049(7) -0.006(5) 0.012(5) 0.002(5)
C5 0.032(6) 0.030(7) 0.032(5) 0.007(4) 0.010(4) 0.001(5)
C24 0.027(5) 0.087(8) 0.054(7) -0.027(6) 0.016(6) -0.017(6)
C10 0.043(6) 0.033(6) 0.057(7) 0.004(5) 0.011(5) 0.000(5)
C25 0.110(12) 0.191(18) 0.092(11) -0.070(12) 0.023(9) -0.030(12)
C23 0.043(7) 0.139(13) 0.075(9) -0.056(9) 0.035(7) -0.038(8)
C14 0.044(7) 0.054(7) 0.053(8) -0.001(6) 0.009(6) 0.003(5)
C27 0.085(12) 0.105(12) 0.092(14) 0.013(8) 0.000(9) 0.006(8)
O10 0.20(6) 1.4(5) 0.9(2) 0.9(3) -0.04(8) 0.11(12)
C28 0.079(9) 0.089(10) 0.052(9) -0.008(6) 0.030(6) -0.003(7)
C29 0.10(2) 0.15(2) 0.11(2) 0.044(17) 0.045(14) 0.013(16)
O9 0.117(9) 0.163(11) 0.126(9) -0.005(8) 0.020(6) -0.005(8)
O3 0.044(4) 0.040(4) 0.071(5) 0.011(3) 0.030(4) -0.001(4)
C26 0.080(12) 0.25(3) 0.086(14) 0.030(13) -0.017(9) -0.021(13)
O11 0.07(2) 0.14(2) 0.21(3) 0.053(19) 0.002(15) 0.015(14)

loop_
_atom_type_symbol
_atom_type_description
_atom_type_scat_dispersion_real
_atom_type_scat_dispersion_imag
_atom_type_scat_source
C C 0.0033 0.0016 'International Tables Vol C Tables 4.2.6.8 and 6.1.1.4'
H H 0.0000 0.0000 'International Tables Vol C Tables 4.2.6.8 and 6.1.1.4'
N N 0.0061 0.0033 'International Tables Vol C Tables 4.2.6.8 and 6.1.1.4'
O O 0.0106 0.0060 'International Tables Vol C Tables 4.2.6.8 and 6.1.1.4'

loop_
_geom_angle_atom_site_label_1
_geom_angle_atom_site_label_2
_geom_angle_atom_site_label_3
_geom_angle
C1 O5 C9 116.4(7)
C7 N2 C6 120.7(7)
C5 N1 C4 122.2(7)
C18 N3 C8 120.6(7)
N1 C4 C11 111.2(7)
N1 C4 C3 109.6(7)
C11 C4 C3 115.4(7)
O7 C18 N3 120.6(8)
O7 C18 C19 121.0(9)
N3 C18 C19 118.4(8)
C21 C20 C19 120.2(8)
O1 C1 O5 123.3(8)
O1 C1 C2 123.6(9)
O5 C1 C2 113.1(9)
N2 C6 C5 112.3(7)
O2 C3 C4 105.3(6)
O2 C3 C2 108.0(7)
C4 C3 C2 115.4(7)
C14 C13 C12 121.8(9)
N3 C8 C7 110.5(7)
N3 C8 C9 114.0(7)
C7 C8 C9 110.9(7)
C1 C2 C3 116.4(7)
C17 C16 C15 120.7(9)
C17 C12 C13 117.1(8)
C17 C12 C11 123.3(8)
C13 C12 C11 119.6(8)
C12 C11 C4 114.3(7)
O5 C9 C10 109.9(7)
O5 C9 C8 107.0(6)
C10 C9 C8 113.6(7)
O4 C7 N2 121.0(8)
O4 C7 C8 122.4(8)
N2 C7 C8 116.5(8)
C22 O8 C25 115.7(9)
C20 C21 C22 120.5(10)
O6 C15 C14 118.4(9)
O6 C15 C16 123.7(9)
C14 C15 C16 117.8(9)
C21 C22 O8 114.7(10)
C21 C22 C23 120.6(10)
O8 C22 C23 124.7(10)
C24 C19 C20 117.4(8)
C24 C19 C18 118.4(8)
C20 C19 C18 124.2(9)
C16 C17 C12 121.9(8)
O3 C5 N1 122.5(8)
O3 C5 C6 123.0(8)
N1 C5 C6 114.4(8)
C23 C24 C19 121.9(9)
C24 C23 C22 119.4(9)
C13 C14 C15 120.6(9)
C26 C27 O9 107.8(12)
O11 O10 C29 40(3)
O11 O10 C28 52(4)
C29 O10 C28 26(2)
C29 C28 O10 40.4(17)
O10 C29 O11 61(3)
O10 C29 C28 113(3)
O11 C29 C28 112(2)
O10 O11 C29 80(3)

loop_
_geom_bond_atom_site_label_1
_geom_bond_atom_site_label_2
_geom_bond_distance
O4 C7 1.223(10)
O2 C3 1.414(9)
O1 C1 1.223(10)
O5 C1 1.335(12)
O5 C9 1.456(9)
O7 C18 1.236(10)
N2 C7 1.335(11)
N2 C6 1.457(10)
N1 C5 1.346(11)
N1 C4 1.483(11)
N3 C18 1.369(11)
N3 C8 1.440(11)
C4 C11 1.511(13)
C4 C3 1.526(12)
C18 C19 1.459(13)
C20 C21 1.359(14)
C20 C19 1.414(12)
C1 C2 1.507(12)
C6 C5 1.506(12)
C3 C2 1.551(12)
C13 C14 1.384(14)
C13 C12 1.391(12)
O6 C15 1.357(12)
C8 C7 1.510(13)
C8 C9 1.539(12)
C16 C17 1.374(13)
C16 C15 1.400(14)
C12 C17 1.378(12)
C12 C11 1.512(12)
C9 C10 1.508(12)
O8 C22 1.393(14)
O8 C25 1.450(14)
C21 C22 1.381(15)
C15 C14 1.381(14)
C22 C23 1.370(15)
C19 C24 1.397(12)
C5 O3 1.229(10)
C24 C23 1.359(13)
C27 C26 1.42(2)
C27 O9 1.564(18)
O10 O11 1.91(17)
O10 C29 2.16(14)
O10 C28 3.07(16)
C28 C29 1.49(3)
C29 O11 1.41(3)
